data_1557757
loop_
_publ_author_name
'Svensson, Per'
'Lovqvist, Karin'
'Kukushkin, Vadim Yu.'
'Oskarsson, Ake'

_publ_section_title
;
 Thermal Cis to Trans Isomerization of [PtCl2(C2H5CN)2] and Crystal
 Structures of the cis- and trans-Isomers
;
_journal_name_full 'Acta Chemica Scandinavica'
_journal_page_first 72
_journal_page_last 75
_journal_paper_doi 10.3891/acta.chem.scand.49-0072
_journal_volume 49
_journal_year 1995
_chemical_formula_sum 'C6 H10 Cl2 N2 Pt'
_chemical_formula_weight 376.15
_chemical_name_common
;
Cis-[PtCl2(C2H5CN)2]
;
_space_group_IT_number 14
_space_group_name_Hall '-P 2ybc'
_space_group_name_H-M_alt 'P 1 21/c 1'
_symmetry_cell_setting monoclinic
_symmetry_Int_Tables_number 14
_symmetry_space_group_name_Hall '-P 2ybc'
_symmetry_space_group_name_H-M 'P 1 21/c 1'
_cell_angle_alpha 90.
_cell_angle_beta 92.25(1)
_cell_angle_gamma 90.
_cell_formula_units_Z 4
_cell_length_a 7.5195(5)
_cell_length_b 9.5506(6)
_cell_length_c 14.8293(11)
_cell_volume 1064.16(13)
_diffrn_ambient_temperature 298
_diffrn_radiation_probe x-ray
_diffrn_radiation_type MoK\a
_diffrn_radiation_wavelength 0.71069
_exptl_absorpt_coefficient_mu 13.778
_exptl_crystal_density_diffrn 2.348
_refine_ls_number_parameters 95
_refine_ls_number_reflns 1786
_refine_ls_R_factor_gt 0.057
_refine_ls_wR_factor_gt 0.064
_cod_data_source_file Acta-Chem-Scand-1995-49-72-1.cif
_cod_data_source_block 1
_cod_original_cell_volume 1064.18(22)
_cod_original_sg_symbol_H-M 'P 21/c'
_cod_database_code 1557757

loop_
_space_group_symop_id
_space_group_symop_operation_xyz
1 x,y,z
2 -x,1/2+y,1/2-z
3 -x,-y,-z
4 x,1/2-y,1/2+z

loop_
_atom_site_label
_atom_site_type_symbol
_atom_site_thermal_displace_type
_atom_site_fract_x
_atom_site_fract_y
_atom_site_fract_z
_atom_site_occupancy
_atom_site_U_iso_or_equiv
_atom_site_calc_flag
_atom_site_refinement_flags
_atom_site_disorder_assembly
_atom_site_disorder_group
Pt Pt Uiso 0.21160(10) 0.38153(7) 0.50340 1.000 0.0279(4) . . . .
Cl1 Cl Uiso 0.3117(9) 0.3304(6) 0.6455(4) 1.000 0.061(4) . . . .
Cl2 Cl Uiso 0.1158(7) 0.1586(5) 0.4837(3) 1.000 0.043(3) . . . .
N1 N Uiso 0.281(2) 0.575(2) 0.5220(10) 1.000 0.036(4) . . . .
N2 N Uiso 0.123(2) 0.427(2) 0.3790(10) 1.000 0.039(9) . . . .
C1 C Uiso 0.331(3) 0.693(2) 0.5320(10) 1.000 0.038(13) . . . .
C2 C Uiso 0.383(3) 0.834(2) 0.550(2) 1.000 0.051(13) . . . .
C3 C Uiso 0.450(4) 0.865(3) 0.640(2) 1.000 0.09(3) . . . .
C4 C Uiso 0.066(3) 0.445(2) 0.3040(10) 1.000 0.038(13) . . . .
C5 C Uiso -0.007(3) 0.458(2) 0.2130(10) 1.000 0.051(13) . . . .
C6 C Uiso -0.161(3) 0.359(3) 0.202(2) 1.000 0.076(13) . . . .

loop_
_atom_type_symbol
_atom_type_description
_atom_type_scat_dispersion_real
_atom_type_scat_dispersion_imag
_atom_type_scat_source
C C 0.0033 0.0016 ' International Tables Vol C Tables 4.2.6.8 and 6.1.1.4'
Cl Cl 0.1484 0.1585 ' International Tables Vol C Tables 4.2.6.8 and 6.1.1.4'
N N 0.0061 0.0033 ' International Tables Vol C Tables 4.2.6.8 and 6.1.1.4'
Pt Pt -1.7033 8.3905 ' International Tables Vol C Tables 4.2.6.8 and 6.1.1.4'

loop_
_geom_angle_atom_site_label_1
_geom_angle_atom_site_label_2
_geom_angle_atom_site_label_3
_geom_angle
_geom_angle_site_symmetry_1
_geom_angle_site_symmetry_2
_geom_angle_site_symmetry_3
_geom_angle_publ_flag
Cl1 Pt Cl2 90.56(19) . . . yes
Cl1 Pt N1 89.7(5) . . . yes
Cl1 Pt N2 179.7(8) . . . yes
Cl2 Pt N1 177.0(5) . . . yes
Cl2 Pt N2 89.6(6) . . . yes
N1 Pt N2 90.1(7) . . . yes
Pt N1 C1 177.1(16) . . . yes
Pt N2 C4 175.5(17) . . . yes
N1 C1 C2 176(2) . . . yes
C1 C2 C3 117(2) . . . no
N2 C4 C5 177(2) . . . yes
C4 C5 C6 108.2(18) . . . no

loop_
_geom_bond_atom_site_label_1
_geom_bond_atom_site_label_2
_geom_bond_distance
_geom_bond_site_symmetry_1
_geom_bond_site_symmetry_2
_geom_bond_publ_flag
Pt Cl1 2.263(6) . . yes
Pt Cl2 2.263(5) . . yes
Pt N1 1.937(19) . . yes
Pt N2 1.985(15) . . yes
N1 C1 1.20(3) . . yes
N2 C4 1.19(2) . . yes
C1 C2 1.43(3) . . no
C2 C3 1.44(4) . . no
C4 C5 1.44(2) . . no
C5 C6 1.50(3) . . no
